data_4033641
loop_
_publ_author_name
'Zatsikha, Yuriy V.'
'Shamova, Liliya I.'
'Blesener, Tanner S.'
'Kuzmin, Ilya A.'
'Germanov, Yaroslaw V.'
'Herbert, David E.'
'Nemykin, Victor N.'

_publ_section_title
;
 Development of a Class of Easily Scalable, Electron-Deficient,
 Core-Extended Benzo-Fused Azadipyrromethene Derivatives
 (&quot;MB-DIPY&quot;).
;
_journal_name_full 'The Journal of organic chemistry'
_journal_paper_doi 10.1021/acs.joc.9b02074
_journal_year 2019
_chemical_formula_sum 'C14 H9 N O2 S'
_chemical_formula_weight 255.28
_space_group_crystal_system monoclinic
_space_group_IT_number 15
_space_group_name_Hall '-C 2yc'
_space_group_name_H-M_alt 'C 1 2/c 1'
_symmetry_space_group_name_Hall '-C 2yc'
_symmetry_space_group_name_H-M 'C 1 2/c 1'
_atom_sites_solution_hydrogens geom
_audit_creation_method SHELXL-2017/1
_cell_angle_alpha 90
_cell_angle_beta 102.587(2)
_cell_angle_gamma 90
_cell_formula_units_Z 8
_cell_length_a 13.0608(6)
_cell_length_b 7.6252(4)
_cell_length_c 23.3828(12)
_cell_measurement_reflns_used 9944
_cell_measurement_temperature 150(2)
_cell_measurement_theta_max 30.44
_cell_measurement_theta_min 3.14
_cell_volume 2272.8(2)
_computing_cell_refinement 'Bruker SAINT'
_computing_data_collection 'Bruker APEX3'
_computing_data_reduction 'Bruker SAINT'
_computing_molecular_graphics 'Bruker SHELXTL'
_computing_publication_material 'Bruker SHELXTL'
_computing_structure_refinement 'SHELXL-2017/1 (Sheldrick, 2017)'
_computing_structure_solution 'SHELXS-97 (Sheldrick 2008)'
_diffrn_ambient_temperature 150(2)
_diffrn_measured_fraction_theta_full 0.997
_diffrn_measured_fraction_theta_max 0.997
_diffrn_measurement_device_type 'Bruker D8 QUEST ECO CMOS'
_diffrn_measurement_method '\f and \w scans'
_diffrn_radiation_type MoK\a
_diffrn_radiation_wavelength 0.71073
_diffrn_reflns_av_R_equivalents 0.0301
_diffrn_reflns_av_unetI/netI 0.0146
_diffrn_reflns_Laue_measured_fraction_full 0.997
_diffrn_reflns_Laue_measured_fraction_max 0.997
_diffrn_reflns_limit_h_max 18
_diffrn_reflns_limit_h_min -18
_diffrn_reflns_limit_k_max 10
_diffrn_reflns_limit_k_min -10
_diffrn_reflns_limit_l_max 33
_diffrn_reflns_limit_l_min -33
_diffrn_reflns_number 37831
_diffrn_reflns_point_group_measured_fraction_full 0.997
_diffrn_reflns_point_group_measured_fraction_max 0.997
_diffrn_reflns_theta_full 25.242
_diffrn_reflns_theta_max 30.508
_diffrn_reflns_theta_min 3.113
_diffrn_source 'fine-focus tube'
_exptl_absorpt_coefficient_mu 0.276
_exptl_absorpt_correction_T_max 0.7461
_exptl_absorpt_correction_T_min 0.7077
_exptl_absorpt_correction_type multi-scan
_exptl_absorpt_process_details 'SHELXL--2014/7 (Sheldrick, 2014)'
_exptl_crystal_colour brown
_exptl_crystal_density_diffrn 1.492
_exptl_crystal_description block
_exptl_crystal_F_000 1056
_exptl_crystal_size_max 0.298
_exptl_crystal_size_mid 0.244
_exptl_crystal_size_min 0.125
_refine_diff_density_max 0.582
_refine_diff_density_min -0.379
_refine_diff_density_rms 0.057
_refine_ls_extinction_method none
_refine_ls_goodness_of_fit_ref 0.977
_refine_ls_hydrogen_treatment constr
_refine_ls_matrix_type full
_refine_ls_number_parameters 163
_refine_ls_number_reflns 3456
_refine_ls_number_restraints 0
_refine_ls_restrained_S_all 0.977
_refine_ls_R_factor_all 0.0445
_refine_ls_R_factor_gt 0.0382
_refine_ls_shift/su_max 0.001
_refine_ls_shift/su_mean 0.000
_refine_ls_structure_factor_coef Fsqd
_refine_ls_weighting_details 'w=1/[\s^2^(Fo^2^)+(0.0615P)^2^+3.0981P] where P=(Fo^2^+2Fc^2^)/3'
_refine_ls_weighting_scheme calc
_refine_ls_wR_factor_gt 0.1033
_refine_ls_wR_factor_ref 0.1082
_reflns_Friedel_coverage 0.000
_reflns_number_gt 3071
_reflns_number_total 3456
_reflns_threshold_expression 'I > 2\s(I)'
_cod_data_source_file jo9b02074_si_002.cif
_cod_data_source_block 4c
_cod_database_code 4033641
_shelx_shelxl_version_number 2017/1
_shelx_space_group_comment
; 
The symmetry employed for this shelxl refinement is uniquely defined 
by the following loop, which should always be used as a source of 
symmetry information in preference to the above space-group names. 
They are only intended as comments. 
;
_shelx_estimated_absorpt_t_min 0.922
_shelx_estimated_absorpt_t_max 0.966

loop_
_space_group_symop_operation_xyz
'x, y, z'
'-x, y, -z+1/2'
'x+1/2, y+1/2, z'
'-x+1/2, y+1/2, -z+1/2'
'-x, -y, -z'
'x, -y, z-1/2'
'-x+1/2, -y+1/2, -z'
'x+1/2, -y+1/2, z-1/2'

loop_
_atom_site_label
_atom_site_type_symbol
_atom_site_fract_x
_atom_site_fract_y
_atom_site_fract_z
_atom_site_U_iso_or_equiv
_atom_site_adp_type
_atom_site_occupancy
_atom_site_site_symmetry_order
_atom_site_calc_flag
_atom_site_refinement_flags_posn
_atom_site_refinement_flags_adp
S1 S 0.76064(3) 0.48003(5) 0.71857(2) 0.02320(10) Uani 1 1 d . .
O1 O 0.60281(8) 0.68063(14) 0.63391(4) 0.0264(2) Uani 1 1 d . .
O2 O 0.33898(7) 0.91607(14) 0.48143(4) 0.0245(2) Uani 1 1 d . .
N1 N 0.49117(8) 0.77058(14) 0.52606(4) 0.0180(2) Uani 1 1 d . .
H13 H 0.484459 0.778754 0.562607 0.022 Uiso 1 1 calc R U
C3 C 0.81462(10) 0.37438(17) 0.62485(5) 0.0194(2) Uani 1 1 d . .
H3 H 0.817953 0.358876 0.584989 0.023 Uiso 1 1 calc R U
C7 C 0.57438(9) 0.68657(16) 0.50948(5) 0.0164(2) Uani 1 1 d . .
C4 C 0.74473(9) 0.48641(16) 0.64364(5) 0.0170(2) Uani 1 1 d . .
C5 C 0.66265(9) 0.59761(17) 0.60926(5) 0.0184(2) Uani 1 1 d . .
C8 C 0.55611(9) 0.70498(15) 0.44553(5) 0.0156(2) Uani 1 1 d . .
C13 C 0.46378(9) 0.80063(16) 0.42690(5) 0.0168(2) Uani 1 1 d . .
C6 C 0.65419(9) 0.60422(16) 0.54601(5) 0.0178(2) Uani 1 1 d . .
H6 H 0.706697 0.548613 0.529986 0.021 Uiso 1 1 calc R U
C14 C 0.41964(9) 0.84034(16) 0.47878(5) 0.0180(2) Uani 1 1 d . .
C10 C 0.57469(11) 0.68579(18) 0.34688(6) 0.0221(3) Uani 1 1 d . .
H10 H 0.611633 0.646241 0.318531 0.026 Uiso 1 1 calc R U
C9 C 0.61301(10) 0.64473(17) 0.40574(5) 0.0192(2) Uani 1 1 d . .
H9 H 0.675436 0.578297 0.418144 0.023 Uiso 1 1 calc R U
C12 C 0.42574(10) 0.84269(18) 0.36861(6) 0.0209(2) Uani 1 1 d . .
H12 H 0.363163 0.908841 0.356331 0.025 Uiso 1 1 calc R U
C11 C 0.48302(11) 0.78397(18) 0.32874(6) 0.0230(3) Uani 1 1 d . .
H11 H 0.459363 0.811149 0.288371 0.028 Uiso 1 1 calc R U
C1 C 0.85976(11) 0.33108(19) 0.72512(6) 0.0250(3) Uani 1 1 d . .
H1 H 0.896652 0.284492 0.761475 0.030 Uiso 1 1 calc R U
C2 C 0.88011(10) 0.28635(19) 0.67220(6) 0.0244(3) Uani 1 1 d . .
H2 H 0.932717 0.204703 0.667675 0.029 Uiso 1 1 calc R U

loop_
_atom_site_aniso_label
_atom_site_aniso_U_11
_atom_site_aniso_U_22
_atom_site_aniso_U_33
_atom_site_aniso_U_23
_atom_site_aniso_U_13
_atom_site_aniso_U_12
S1 0.02400(17) 0.03103(19) 0.01405(15) -0.00036(11) 0.00305(11) 0.00221(12)
O1 0.0265(5) 0.0367(6) 0.0161(4) -0.0017(4) 0.0051(4) 0.0113(4)
O2 0.0202(4) 0.0316(5) 0.0223(5) 0.0007(4) 0.0059(3) 0.0073(4)
N1 0.0178(5) 0.0239(5) 0.0127(4) -0.0008(4) 0.0040(4) 0.0039(4)
C3 0.0184(5) 0.0239(6) 0.0154(5) 0.0012(4) 0.0029(4) 0.0006(4)
C7 0.0171(5) 0.0177(5) 0.0149(5) -0.0013(4) 0.0047(4) -0.0003(4)
C4 0.0160(5) 0.0214(5) 0.0132(5) 0.0005(4) 0.0021(4) -0.0007(4)
C5 0.0173(5) 0.0224(6) 0.0148(5) -0.0004(4) 0.0021(4) 0.0007(4)
C8 0.0166(5) 0.0167(5) 0.0135(5) -0.0003(4) 0.0030(4) -0.0008(4)
C13 0.0166(5) 0.0180(5) 0.0162(5) -0.0008(4) 0.0041(4) -0.0009(4)
C6 0.0182(5) 0.0208(5) 0.0145(5) -0.0007(4) 0.0040(4) 0.0021(4)
C14 0.0181(5) 0.0199(5) 0.0159(5) -0.0004(4) 0.0037(4) 0.0001(4)
C10 0.0253(6) 0.0260(6) 0.0167(5) -0.0007(4) 0.0087(5) -0.0011(5)
C9 0.0196(5) 0.0215(6) 0.0175(5) -0.0009(4) 0.0061(4) 0.0004(4)
C12 0.0194(5) 0.0252(6) 0.0174(5) 0.0024(5) 0.0029(4) 0.0010(5)
C11 0.0256(6) 0.0288(6) 0.0146(5) 0.0020(5) 0.0043(4) -0.0018(5)
C1 0.0226(6) 0.0304(7) 0.0199(6) 0.0066(5) 0.0002(5) 0.0007(5)
C2 0.0210(6) 0.0270(6) 0.0244(6) 0.0036(5) 0.0031(5) 0.0040(5)

loop_
_atom_type_symbol
_atom_type_description
_atom_type_scat_dispersion_real
_atom_type_scat_dispersion_imag
_atom_type_scat_source
C C 0.0033 0.0016 'International Tables Vol C Tables 4.2.6.8 and 6.1.1.4'
H H 0.0000 0.0000 'International Tables Vol C Tables 4.2.6.8 and 6.1.1.4'
N N 0.0061 0.0033 'International Tables Vol C Tables 4.2.6.8 and 6.1.1.4'
S S 0.1246 0.1234 'International Tables Vol C Tables 4.2.6.8 and 6.1.1.4'
O O 0.0106 0.0060 'International Tables Vol C Tables 4.2.6.8 and 6.1.1.4'

loop_
_geom_angle_atom_site_label_1
_geom_angle_atom_site_label_2
_geom_angle_atom_site_label_3
_geom_angle
C1 S1 C4 91.79(6)
C7 N1 C14 112.73(10)
C7 N1 H13 123.6
C14 N1 H13 123.6
C4 C3 C2 111.83(11)
C4 C3 H3 124.1
C2 C3 H3 124.1
C6 C7 N1 125.57(11)
C6 C7 C8 128.35(11)
N1 C7 C8 106.08(10)
C3 C4 C5 129.50(11)
C3 C4 S1 111.28(9)
C5 C4 S1 119.20(9)
O1 C5 C6 122.45(11)
O1 C5 C4 120.05(11)
C6 C5 C4 117.49(11)
C9 C8 C13 121.06(11)
C9 C8 C7 131.16(11)
C13 C8 C7 107.78(10)
C12 C13 C8 121.95(11)
C12 C13 C14 129.68(11)
C8 C13 C14 108.36(10)
C7 C6 C5 122.32(11)
C7 C6 H6 118.8
C5 C6 H6 118.8
O2 C14 N1 125.59(12)
O2 C14 C13 129.40(12)
N1 C14 C13 105.01(10)
C9 C10 C11 121.30(12)
C9 C10 H10 119.4
C11 C10 H10 119.4
C8 C9 C10 117.24(12)
C8 C9 H9 121.4
C10 C9 H9 121.4
C13 C12 C11 117.12(12)
C13 C12 H12 121.4
C11 C12 H12 121.4
C12 C11 C10 121.32(12)
C12 C11 H11 119.3
C10 C11 H11 119.3
C2 C1 S1 112.30(10)
C2 C1 H1 123.8
S1 C1 H1 123.8
C1 C2 C3 112.81(12)
C1 C2 H2 123.6
C3 C2 H2 123.6

loop_
_geom_bond_atom_site_label_1
_geom_bond_atom_site_label_2
_geom_bond_distance
S1 C1 1.7038(15)
S1 C4 1.7195(12)
O1 C5 1.2411(16)
O2 C14 1.2147(15)
N1 C7 1.3876(15)
N1 C14 1.3885(16)
N1 H13 0.8800
C3 C4 1.3895(17)
C3 C2 1.4125(18)
C3 H3 0.9500
C7 C6 1.3500(17)
C7 C8 1.4687(16)
C4 C5 1.4625(17)
C5 C6 1.4597(17)
C8 C9 1.3893(16)
C8 C13 1.3953(16)
C13 C12 1.3830(17)
C13 C14 1.4833(17)
C6 H6 0.9500
C10 C9 1.3938(18)
C10 C11 1.3974(19)
C10 H10 0.9500
C9 H9 0.9500
C12 C11 1.3903(18)
C12 H12 0.9500
C11 H11 0.9500
C1 C2 1.364(2)
C1 H1 0.9500
C2 H2 0.9500

loop_
_geom_hbond_atom_site_label_D
_geom_hbond_atom_site_label_H
_geom_hbond_atom_site_label_A
_geom_hbond_distance_DH
_geom_hbond_distance_HA
_geom_hbond_distance_DA
_geom_hbond_angle_DHA
_geom_hbond_site_symmetry_A
_geom_hbond_publ_flag
N1 H13 O1 0.88 2.15 2.7116(14) 121.5 . yes
C3 H3 O2 0.95 2.53 3.4516(16) 162.6 3_545 yes
C6 H6 O2 0.95 2.48 3.4281(15) 175.8 3_545 yes
C1 H1 O1 0.95 2.57 3.4233(16) 149.6 4_646 yes
C2 H2 O1 0.95 2.52 3.3236(17) 142.2 3_545 yes
